data_4109731
loop_
_publ_author_name
'Theocharis C. Stamatatos'
'Dolos Foguet-Albiol'
'Sheng-Chiang Lee'
'Constantinos C. Stoumpos'
'Catherine P. Raptopoulou'
'Aris Terzis'
'Wolfgang Wernsdorfer'
'Stephen O. Hill'
'Spyros P. Perlepes'
'George Christou'

_publ_section_title
;
 "Switching On" the Properties of Single-Molecule Magnetism in Triangular
 Manganese(III) Complexes
;
_journal_name_full 'Journal of the American Chemical Society'
_journal_page_first 9484
_journal_page_last 9499
_journal_paper_doi 10.1021/ja072194p
_journal_volume 129
_journal_year 2007
_chemical_formula_sum 'C42 H36 Cl Mn3 N6 O14'
_chemical_formula_weight 1049.04
_chemical_name_systematic
;
 ?
;
_space_group_IT_number 14
_symmetry_cell_setting monoclinic
_symmetry_space_group_name_Hall '-P 2yn'
_symmetry_space_group_name_H-M 'P 1 21/n 1'
_atom_sites_solution_hydrogens geom
_atom_sites_solution_primary direct
_atom_sites_solution_secondary difmap
_audit_creation_method SHELXL-97
_cell_angle_alpha 90.00
_cell_angle_beta 107.53(2)
_cell_angle_gamma 90.00
_cell_formula_units_Z 4
_cell_length_a 19.700(9)
_cell_length_b 10.746(5)
_cell_length_c 28.614(14)
_cell_measurement_reflns_used 25
_cell_measurement_temperature 298
_cell_measurement_theta_max 27
_cell_measurement_theta_min 11
_cell_volume 5776(5)
_computing_structure_refinement 'SHELXL-97 (Sheldrick, 1997)'
_computing_structure_solution 'SHELXS-86 (Sheldrick, 1986)'
_diffrn_ambient_temperature 298
_diffrn_measured_fraction_theta_full 0.998
_diffrn_measured_fraction_theta_max 0.998
_diffrn_measurement_device_type 'P21 Nicolet upgraded by Crystal Logic'
_diffrn_measurement_method \q/2\q
_diffrn_radiation_monochromator graphite
_diffrn_radiation_source 'fine-focus sealed tube'
_diffrn_radiation_type CuK\a
_diffrn_radiation_wavelength 1.54180
_diffrn_reflns_av_R_equivalents 0.0193
_diffrn_reflns_av_sigmaI/netI 0.0621
_diffrn_reflns_limit_h_max 20
_diffrn_reflns_limit_h_min -21
_diffrn_reflns_limit_k_max 0
_diffrn_reflns_limit_k_min -11
_diffrn_reflns_limit_l_max 30
_diffrn_reflns_limit_l_min 0
_diffrn_reflns_number 7826
_diffrn_reflns_theta_full 56.53
_diffrn_reflns_theta_max 56.53
_diffrn_reflns_theta_min 2.42
_diffrn_standards_decay_% -2.9
_diffrn_standards_interval_count 97
_diffrn_standards_number 3
_exptl_absorpt_coefficient_mu 6.172
_exptl_absorpt_correction_T_max 1.00
_exptl_absorpt_correction_T_min 0.56
_exptl_absorpt_correction_type 'psi-scan empirical'
_exptl_crystal_colour 'dark red'
_exptl_crystal_density_diffrn 1.206
_exptl_crystal_description parall
_exptl_crystal_F_000 2136
_exptl_crystal_size_max 0.50
_exptl_crystal_size_mid 0.20
_exptl_crystal_size_min 0.15
_refine_diff_density_max 0.388
_refine_diff_density_min -0.666
_refine_diff_density_rms 0.063
_refine_ls_extinction_method none
_refine_ls_goodness_of_fit_ref 1.007
_refine_ls_hydrogen_treatment constr
_refine_ls_matrix_type full
_refine_ls_number_parameters 639
_refine_ls_number_reflns 7647
_refine_ls_number_restraints 68
_refine_ls_restrained_S_all 1.010
_refine_ls_R_factor_all 0.0722
_refine_ls_R_factor_gt 0.0563
_refine_ls_shift/su_max 0.033
_refine_ls_shift/su_mean 0.001
_refine_ls_structure_factor_coef Fsqd
_refine_ls_weighting_details 'calc w=1/[\s^2^(Fo^2^)+(0.0967P)^2^+0.0000P] where P=(Fo^2^+2Fc^2^)/3'
_refine_ls_weighting_scheme calc
_refine_ls_wR_factor_gt 0.1470
_refine_ls_wR_factor_ref 0.1559
_reflns_number_gt 5504
_reflns_number_total 7647
_reflns_threshold_expression >2sigma(I)
_cod_data_source_file ja072194psi20070328_100735.cif
_cod_data_source_block pecs215c
_cod_database_code 4109731

loop_
_symmetry_equiv_pos_as_xyz
'x, y, z'
'x+1/2, -y+1/2, z+1/2'
'-x, -y, -z'
'-x-1/2, y-1/2, -z-1/2'

loop_
_atom_site_label
_atom_site_type_symbol
_atom_site_fract_x
_atom_site_fract_y
_atom_site_fract_z
_atom_site_U_iso_or_equiv
_atom_site_adp_type
_atom_site_occupancy
_atom_site_symmetry_multiplicity
_atom_site_calc_flag
_atom_site_refinement_flags
Mn1 Mn 0.17642(4) 0.23466(7) 0.90303(3) 0.0503(2) Uani 1 1 d .
Mn2 Mn 0.32947(4) 0.36709(7) 0.92928(2) 0.0449(2) Uani 1 1 d .
Mn3 Mn 0.27447(4) 0.24834(7) 1.01465(3) 0.0491(2) Uani 1 1 d .
O1 O 0.16552(17) 0.3170(3) 0.99715(12) 0.0598(8) Uani 1 1 d .
N1 N 0.0730(2) 0.2266(4) 0.86235(17) 0.0675(12) Uani 1 1 d .
N2 N 0.1285(2) 0.2910(4) 0.95204(15) 0.0591(10) Uani 1 1 d .
O11 O 0.18022(17) 0.4270(3) 0.87970(12) 0.0617(9) Uani 1 1 d .
N11 N 0.3804(2) 0.5011(4) 0.90140(13) 0.0500(9) Uani 1 1 d .
N12 N 0.2465(2) 0.4647(4) 0.88612(13) 0.0506(9) Uani 1 1 d .
O21 O 0.33143(18) 0.4846(3) 0.99111(11) 0.0572(8) Uani 1 1 d .
N21 N 0.2820(2) 0.2728(4) 1.08630(15) 0.0594(10) Uani 1 1 d .
N22 N 0.3138(2) 0.4222(4) 1.02549(14) 0.0539(10) Uani 1 1 d .
O31 O 0.20889(16) 0.1650(3) 0.85095(11) 0.0568(8) Uani 1 1 d .
O32 O 0.31976(17) 0.2414(3) 0.86616(11) 0.0526(8) Uani 1 1 d .
O41 O 0.17692(18) 0.0498(3) 0.93540(13) 0.0631(9) Uani 1 1 d .
O42 O 0.24259(18) 0.0770(3) 1.01423(12) 0.0583(8) Uani 1 1 d .
O51 O 0.41737(16) 0.2902(3) 0.96668(11) 0.0514(7) Uani 1 1 d .
O52 O 0.38807(16) 0.1938(3) 1.02759(11) 0.0556(8) Uani 1 1 d .
O61 O 0.26684(15) 0.2601(3) 0.94826(11) 0.0467(7) Uani 1 1 d .
C1 C 0.0472(3) 0.1926(7) 0.8150(2) 0.0877(19) Uani 1 1 d .
H1 H 0.0794 0.1691 0.7987 0.114 Uiso 1 1 calc R
C2 C -0.0235(4) 0.1908(10) 0.7898(3) 0.128(3) Uani 1 1 d .
H2 H -0.0394 0.1685 0.7569 0.167 Uiso 1 1 calc R
C3 C -0.0699(4) 0.2229(11) 0.8148(3) 0.152(4) Uani 1 1 d .
H3 H -0.1186 0.2214 0.7987 0.198 Uiso 1 1 calc R
C4 C -0.0458(3) 0.2581(9) 0.8639(3) 0.120(3) Uani 1 1 d .
H4 H -0.0778 0.2794 0.8807 0.156 Uiso 1 1 calc R
C5 C 0.0265(3) 0.2608(6) 0.8870(2) 0.0767(17) Uani 1 1 d .
C6 C 0.0591(3) 0.3000(6) 0.9373(2) 0.0739(15) Uani 1 1 d .
C7 C 0.0193(3) 0.3463(8) 0.9710(3) 0.102(2) Uani 1 1 d .
H7A H 0.0502 0.3459 1.0041 0.132 Uiso 1 1 calc R
H7B H -0.0208 0.2930 0.9686 0.132 Uiso 1 1 calc R
H7C H 0.0028 0.4295 0.9619 0.132 Uiso 1 1 calc R
C11 C 0.4500(3) 0.5121(5) 0.90859(18) 0.0630(13) Uani 1 1 d .
H11 H 0.4801 0.4526 0.9277 0.082 Uiso 1 1 calc R
C12 C 0.4796(3) 0.6070(5) 0.8892(2) 0.0707(15) Uani 1 1 d .
H12 H 0.5285 0.6121 0.8950 0.092 Uiso 1 1 calc R
C13 C 0.4346(3) 0.6944(6) 0.8611(2) 0.0741(15) Uani 1 1 d .
H13 H 0.4532 0.7594 0.8473 0.096 Uiso 1 1 calc R
C14 C 0.3622(3) 0.6866(5) 0.85334(19) 0.0651(14) Uani 1 1 d .
H14 H 0.3318 0.7460 0.8344 0.085 Uiso 1 1 calc R
C15 C 0.3351(3) 0.5884(5) 0.87428(17) 0.0550(12) Uani 1 1 d .
C16 C 0.2603(3) 0.5675(5) 0.86668(16) 0.0537(12) Uani 1 1 d .
C17 C 0.2031(3) 0.6563(6) 0.8396(2) 0.0755(16) Uani 1 1 d .
H17A H 0.1578 0.6276 0.8414 0.098 Uiso 1 1 calc R
H17B H 0.2022 0.6608 0.8060 0.098 Uiso 1 1 calc R
H17C H 0.2127 0.7374 0.8543 0.098 Uiso 1 1 calc R
C21 C 0.2621(3) 0.1939(6) 1.1151(2) 0.0770(16) Uani 1 1 d .
H21 H 0.2461 0.1154 1.1030 0.100 Uiso 1 1 calc R
C22 C 0.2642(4) 0.2241(8) 1.1630(2) 0.093(2) Uani 1 1 d .
H22 H 0.2481 0.1690 1.1824 0.121 Uiso 1 1 calc R
C23 C 0.2909(4) 0.3374(8) 1.1801(2) 0.100(2) Uani 1 1 d .
H23 H 0.2962 0.3571 1.2127 0.130 Uiso 1 1 calc R
C24 C 0.3102(3) 0.4239(7) 1.1515(2) 0.0856(19) Uani 1 1 d .
H24 H 0.3254 0.5030 1.1632 0.111 Uiso 1 1 calc R
C25 C 0.3060(3) 0.3884(5) 1.10392(18) 0.0604(13) Uani 1 1 d .
C26 C 0.3258(2) 0.4706(5) 1.06931(16) 0.0532(12) Uani 1 1 d .
C27 C 0.3577(3) 0.5956(5) 1.0817(2) 0.0727(15) Uani 1 1 d .
H27A H 0.3265 0.6571 1.0621 0.094 Uiso 1 1 calc R
H27B H 0.4028 0.5984 1.0752 0.094 Uiso 1 1 calc R
H27C H 0.3647 0.6123 1.1158 0.094 Uiso 1 1 calc R
C31 C 0.2702(3) 0.1680(4) 0.84459(17) 0.0521(11) Uani 1 1 d .
C32 C 0.2825(2) 0.0781(4) 0.80813(15) 0.0498(11) Uani 1 1 d .
C33 C 0.3487(3) 0.0684(5) 0.80130(17) 0.0626(13) Uani 1 1 d .
H33 H 0.3853 0.1205 0.8186 0.081 Uiso 1 1 calc R
C34 C 0.3612(3) -0.0187(6) 0.7688(2) 0.0782(17) Uani 1 1 d .
H34 H 0.4064 -0.0260 0.7652 0.102 Uiso 1 1 calc R
C35 C 0.3060(4) -0.0947(6) 0.74192(19) 0.0774(16) Uani 1 1 d .
H35 H 0.3143 -0.1528 0.7202 0.101 Uiso 1 1 calc R
C36 C 0.2394(3) -0.0839(6) 0.7474(2) 0.0768(16) Uani 1 1 d .
H36 H 0.2021 -0.1331 0.7289 0.100 Uiso 1 1 calc R
C37 C 0.2280(3) 0.0015(5) 0.78120(17) 0.0612(13) Uani 1 1 d .
H37 H 0.1832 0.0070 0.7857 0.080 Uiso 1 1 calc R
C41 C 0.2028(3) 0.0113(5) 0.97815(19) 0.0558(12) Uani 1 1 d .
C42 C 0.1899(3) -0.1211(4) 0.98976(18) 0.0550(12) Uani 1 1 d .
C43 C 0.2035(3) -0.1624(5) 1.0375(2) 0.0686(14) Uani 1 1 d .
H43 H 0.2228 -0.1086 1.0636 0.089 Uiso 1 1 calc R
C44 C 0.1882(3) -0.2846(6) 1.0462(3) 0.0804(17) Uani 1 1 d .
H44 H 0.1951 -0.3106 1.0783 0.105 Uiso 1 1 calc R
C45 C 0.1638(3) -0.3663(6) 1.0096(3) 0.0863(19) Uani 1 1 d .
H45 H 0.1542 -0.4479 1.0164 0.112 Uiso 1 1 calc R
C46 C 0.1529(4) -0.3284(6) 0.9616(3) 0.099(2) Uani 1 1 d .
H46 H 0.1383 -0.3855 0.9361 0.129 Uiso 1 1 calc R
C47 C 0.1640(3) -0.2026(6) 0.9517(2) 0.0780(16) Uani 1 1 d .
H47 H 0.1538 -0.1752 0.9195 0.101 Uiso 1 1 calc R
C51 C 0.4318(2) 0.2225(4) 1.00552(16) 0.0483(11) Uani 1 1 d .
C52 C 0.5054(2) 0.1738(5) 1.02423(16) 0.0515(11) Uani 1 1 d .
C53 C 0.5200(3) 0.0700(5) 1.05414(17) 0.0574(12) Uani 1 1 d .
H53 H 0.4837 0.0320 1.0635 0.075 Uiso 1 1 calc R
C54 C 0.5886(3) 0.0224(5) 1.07025(19) 0.0685(14) Uani 1 1 d .
H54 H 0.5979 -0.0492 1.0894 0.089 Uiso 1 1 calc R
C55 C 0.6430(3) 0.0809(7) 1.0580(2) 0.0842(19) Uani 1 1 d .
H55 H 0.6889 0.0485 1.0685 0.109 Uiso 1 1 calc R
C56 C 0.6294(3) 0.1865(7) 1.0304(2) 0.0857(19) Uani 1 1 d .
H56 H 0.6669 0.2280 1.0238 0.111 Uiso 1 1 calc R
C57 C 0.5609(3) 0.2337(6) 1.0120(2) 0.0683(15) Uani 1 1 d .
H57 H 0.5520 0.3037 0.9920 0.089 Uiso 1 1 calc R
Cl1 Cl 0.21970(12) 0.2734(3) 0.30076(9) 0.1347(9) Uani 1 1 d D
O71 O 0.1696(8) 0.2459(14) 0.3235(6) 0.131(7) Uani 0.53(2) 1 d PDU
O72 O 0.2762(8) 0.1823(14) 0.3222(8) 0.159(8) Uani 0.53(2) 1 d PDU
O73 O 0.2512(12) 0.3911(16) 0.3163(14) 0.281(18) Uani 0.53(2) 1 d PDU
O74 O 0.1965(15) 0.258(4) 0.2522(5) 0.41(3) Uani 0.53(2) 1 d PDU
O81 O 0.239(2) 0.302(3) 0.3466(5) 0.33(2) Uani 0.47(2) 1 d PDU
O82 O 0.2139(16) 0.381(2) 0.2759(7) 0.220(14) Uani 0.47(2) 1 d PDU
O83 O 0.2621(14) 0.200(3) 0.2860(12) 0.29(2) Uani 0.47(2) 1 d PDU
O84 O 0.1554(11) 0.225(3) 0.2881(15) 0.33(2) Uani 0.47(2) 1 d PDU

loop_
_atom_site_aniso_label
_atom_site_aniso_U_11
_atom_site_aniso_U_22
_atom_site_aniso_U_33
_atom_site_aniso_U_23
_atom_site_aniso_U_13
_atom_site_aniso_U_12
Mn1 0.0387(4) 0.0656(5) 0.0459(4) -0.0054(3) 0.0116(3) -0.0002(3)
Mn2 0.0398(4) 0.0551(4) 0.0390(4) 0.0030(3) 0.0109(3) 0.0009(3)
Mn3 0.0494(4) 0.0583(4) 0.0419(4) -0.0009(3) 0.0174(3) -0.0023(3)
O1 0.0526(19) 0.075(2) 0.054(2) -0.0073(17) 0.0200(16) 0.0023(17)
N1 0.046(2) 0.091(3) 0.064(3) -0.017(2) 0.013(2) 0.002(2)
N2 0.047(2) 0.078(3) 0.054(3) -0.004(2) 0.017(2) -0.004(2)
O11 0.0435(19) 0.080(2) 0.060(2) 0.0066(17) 0.0131(15) 0.0057(16)
N11 0.048(2) 0.056(2) 0.045(2) -0.0055(18) 0.0134(17) 0.0004(18)
N12 0.049(2) 0.063(2) 0.040(2) -0.0033(19) 0.0132(16) 0.0035(19)
O21 0.066(2) 0.0612(19) 0.0481(18) 0.0015(15) 0.0230(16) -0.0062(16)
N21 0.050(2) 0.075(3) 0.059(2) 0.009(2) 0.024(2) 0.000(2)
N22 0.046(2) 0.069(2) 0.048(2) -0.001(2) 0.0166(18) 0.0082(19)
O31 0.0418(18) 0.082(2) 0.0460(17) -0.0095(16) 0.0119(14) -0.0022(16)
O32 0.0512(18) 0.0621(19) 0.0455(17) -0.0038(15) 0.0163(15) -0.0006(16)
O41 0.061(2) 0.067(2) 0.062(2) -0.0046(18) 0.0201(17) -0.0097(17)
O42 0.060(2) 0.062(2) 0.056(2) 0.0005(17) 0.0225(16) -0.0060(16)
O51 0.0458(17) 0.0624(19) 0.0455(17) 0.0097(15) 0.0130(14) 0.0074(15)
O52 0.0493(18) 0.068(2) 0.0494(18) 0.0081(16) 0.0149(15) 0.0022(16)
O61 0.0413(16) 0.0545(18) 0.0447(16) 0.0025(14) 0.0134(13) 0.0007(13)
C1 0.054(3) 0.124(5) 0.077(4) -0.031(4) 0.009(3) 0.001(3)
C2 0.058(4) 0.221(10) 0.091(5) -0.053(6) 0.001(4) 0.011(5)
C3 0.054(4) 0.254(12) 0.122(7) -0.076(8) -0.012(4) 0.005(6)
C4 0.042(3) 0.187(9) 0.127(6) -0.049(6) 0.021(4) 0.008(4)
C5 0.045(3) 0.100(4) 0.079(4) -0.017(3) 0.008(3) 0.003(3)
C6 0.052(3) 0.094(4) 0.080(4) -0.010(3) 0.026(3) 0.006(3)
C7 0.055(3) 0.154(7) 0.104(5) -0.039(5) 0.035(3) 0.008(4)
C11 0.051(3) 0.081(4) 0.057(3) -0.002(3) 0.017(2) 0.004(3)
C12 0.064(3) 0.074(4) 0.080(4) 0.006(3) 0.030(3) -0.015(3)
C13 0.075(4) 0.085(4) 0.070(4) 0.011(3) 0.034(3) -0.016(3)
C14 0.084(4) 0.060(3) 0.053(3) 0.016(2) 0.025(3) 0.002(3)
C15 0.058(3) 0.058(3) 0.047(3) -0.001(2) 0.013(2) 0.000(2)
C16 0.061(3) 0.057(3) 0.041(2) 0.004(2) 0.012(2) 0.010(2)
C17 0.075(4) 0.081(4) 0.067(3) 0.020(3) 0.014(3) 0.017(3)
C21 0.084(4) 0.089(4) 0.066(4) -0.001(3) 0.033(3) -0.004(3)
C22 0.109(5) 0.126(6) 0.058(4) 0.004(4) 0.047(4) -0.017(4)
C23 0.117(6) 0.143(7) 0.049(3) -0.015(4) 0.039(4) -0.022(5)
C24 0.098(5) 0.118(5) 0.051(3) -0.015(3) 0.038(3) -0.019(4)
C25 0.047(3) 0.086(4) 0.051(3) -0.004(3) 0.020(2) -0.006(3)
C26 0.041(2) 0.074(3) 0.044(3) -0.011(2) 0.011(2) -0.001(2)
C27 0.066(3) 0.086(4) 0.067(3) -0.021(3) 0.021(3) -0.012(3)
C31 0.056(3) 0.053(3) 0.045(3) 0.007(2) 0.011(2) 0.004(2)
C32 0.053(3) 0.063(3) 0.033(2) 0.003(2) 0.0119(19) 0.001(2)
C33 0.058(3) 0.082(4) 0.045(3) -0.009(3) 0.012(2) -0.002(3)
C34 0.075(4) 0.104(5) 0.061(3) -0.020(3) 0.028(3) 0.004(3)
C35 0.099(5) 0.085(4) 0.048(3) -0.019(3) 0.022(3) 0.002(3)
C36 0.086(4) 0.082(4) 0.059(3) -0.016(3) 0.016(3) -0.009(3)
C37 0.063(3) 0.070(3) 0.053(3) -0.013(3) 0.022(2) -0.007(3)
C41 0.050(3) 0.059(3) 0.065(3) -0.001(3) 0.029(2) 0.000(2)
C42 0.054(3) 0.053(3) 0.065(3) -0.003(2) 0.028(2) -0.002(2)
C43 0.053(3) 0.070(3) 0.082(4) 0.010(3) 0.020(3) -0.002(3)
C44 0.062(4) 0.078(4) 0.105(5) 0.019(4) 0.032(3) 0.000(3)
C45 0.079(4) 0.055(3) 0.137(6) 0.012(4) 0.053(4) 0.000(3)
C46 0.109(6) 0.074(4) 0.124(6) -0.024(4) 0.050(5) -0.028(4)
C47 0.085(4) 0.071(4) 0.086(4) -0.013(3) 0.037(3) -0.014(3)
C51 0.050(3) 0.050(3) 0.044(3) -0.002(2) 0.013(2) 0.001(2)
C52 0.045(3) 0.067(3) 0.041(2) -0.004(2) 0.011(2) 0.011(2)
C53 0.059(3) 0.063(3) 0.044(3) -0.001(2) 0.007(2) 0.007(2)
C54 0.069(4) 0.074(3) 0.055(3) 0.003(3) 0.006(3) 0.022(3)
C55 0.060(4) 0.120(5) 0.070(4) 0.003(4) 0.015(3) 0.037(4)
C56 0.048(3) 0.131(6) 0.079(4) 0.015(4) 0.021(3) 0.020(3)
C57 0.043(3) 0.100(4) 0.063(3) 0.020(3) 0.019(2) 0.019(3)
Cl1 0.0964(14) 0.210(3) 0.1167(18) 0.0528(18) 0.0607(14) 0.0163(17)
O71 0.130(13) 0.162(12) 0.145(13) 0.052(10) 0.106(12) 0.035(10)
O72 0.109(10) 0.154(12) 0.22(2) 0.013(12) 0.062(12) 0.060(8)
O73 0.24(3) 0.147(16) 0.48(5) 0.01(3) 0.14(3) -0.057(16)
O74 0.42(4) 0.78(7) 0.089(12) 0.05(2) 0.155(19) 0.20(5)
O81 0.38(5) 0.53(6) 0.064(11) 0.044(19) 0.041(17) 0.06(4)
O82 0.38(4) 0.180(19) 0.109(14) 0.035(13) 0.089(19) -0.07(2)
O83 0.17(2) 0.52(6) 0.23(3) -0.10(3) 0.13(3) -0.04(3)
O84 0.118(17) 0.38(4) 0.45(6) 0.06(4) 0.01(3) -0.11(2)

loop_
_atom_type_symbol
_atom_type_description
_atom_type_scat_dispersion_real
_atom_type_scat_dispersion_imag
_atom_type_scat_source
C C 0.0181 0.0091 'International Tables Vol C Tables 4.2.6.8 and 6.1.1.4'
H H 0.0000 0.0000 'International Tables Vol C Tables 4.2.6.8 and 6.1.1.4'
N N 0.0311 0.0180 'International Tables Vol C Tables 4.2.6.8 and 6.1.1.4'
O O 0.0492 0.0322 'International Tables Vol C Tables 4.2.6.8 and 6.1.1.4'
Cl Cl 0.3639 0.7018 'International Tables Vol C Tables 4.2.6.8 and 6.1.1.4'
Mn Mn -0.5299 2.8052 'International Tables Vol C Tables 4.2.6.8 and 6.1.1.4'

loop_
_geom_angle_atom_site_label_1
_geom_angle_atom_site_label_2
_geom_angle_atom_site_label_3
_geom_angle
O61 Mn1 O31 97.00(13)
O61 Mn1 N2 91.29(15)
O31 Mn1 N2 170.78(16)
O61 Mn1 N1 169.90(16)
O31 Mn1 N1 92.83(16)
N2 Mn1 N1 79.08(18)
O61 Mn1 O11 87.71(13)
O31 Mn1 O11 94.65(14)
N2 Mn1 O11 89.69(16)
N1 Mn1 O11 89.20(17)
O61 Mn1 O41 87.60(13)
O31 Mn1 O41 90.82(15)
N2 Mn1 O41 85.48(16)
N1 Mn1 O41 94.59(17)
O11 Mn1 O41 173.19(13)
O61 Mn1 Mn3 31.14(9)
O31 Mn1 Mn3 123.02(10)
N2 Mn1 Mn3 63.76(12)
N1 Mn1 Mn3 141.05(13)
O11 Mn1 Mn3 101.30(9)
O41 Mn1 Mn3 72.25(9)
O61 Mn1 Mn2 31.40(9)
O31 Mn1 Mn2 81.21(10)
N2 Mn1 Mn2 108.01(12)
N1 Mn1 Mn2 150.02(15)
O11 Mn1 Mn2 62.30(9)
O41 Mn1 Mn2 114.74(10)
Mn3 Mn1 Mn2 60.28(3)
O61 Mn2 O51 97.78(13)
O61 Mn2 N12 90.76(15)
O51 Mn2 N12 171.45(15)
O61 Mn2 N11 169.10(14)
O51 Mn2 N11 93.11(15)
N12 Mn2 N11 78.36(16)
O61 Mn2 O21 88.41(13)
O51 Mn2 O21 90.26(14)
N12 Mn2 O21 90.50(14)
N11 Mn2 O21 91.01(14)
O61 Mn2 O32 87.70(13)
O51 Mn2 O32 91.93(13)
N12 Mn2 O32 87.88(14)
N11 Mn2 O32 92.49(13)
O21 Mn2 O32 175.77(12)
O61 Mn2 Mn1 31.36(9)
O51 Mn2 Mn1 124.28(11)
N12 Mn2 Mn1 63.71(12)
N11 Mn2 Mn1 139.08(11)
O21 Mn2 Mn1 103.54(9)
O32 Mn2 Mn1 72.24(9)
O61 Mn2 Mn3 30.59(9)
O51 Mn2 Mn3 81.95(10)
N12 Mn2 Mn3 105.91(11)
N11 Mn2 Mn3 152.88(10)
O21 Mn2 Mn3 62.51(9)
O32 Mn2 Mn3 114.24(9)
Mn1 Mn2 Mn3 59.67(3)
O61 Mn3 O42 97.54(14)
O61 Mn3 N22 90.19(14)
O42 Mn3 N22 171.78(15)
O61 Mn3 N21 168.64(16)
O42 Mn3 N21 93.11(16)
N22 Mn3 N21 79.39(16)
O61 Mn3 O1 88.35(13)
O42 Mn3 O1 91.43(14)
N22 Mn3 O1 91.59(14)
N21 Mn3 O1 87.43(15)
O61 Mn3 O52 87.47(12)
O42 Mn3 O52 93.33(14)
N22 Mn3 O52 84.17(14)
N21 Mn3 O52 95.88(14)
O1 Mn3 O52 174.04(13)
O61 Mn3 Mn1 31.43(9)
O42 Mn3 Mn1 81.57(10)
N22 Mn3 Mn1 106.58(11)
N21 Mn3 Mn1 148.59(12)
O1 Mn3 Mn1 61.95(9)
O52 Mn3 Mn1 115.26(9)
O61 Mn3 Mn2 30.92(9)
O42 Mn3 Mn2 123.54(10)
N22 Mn3 Mn2 63.05(11)
N21 Mn3 Mn2 140.99(13)
O1 Mn3 Mn2 102.98(10)
O52 Mn3 Mn2 71.36(8)
Mn1 Mn3 Mn2 60.04(4)
N2 O1 Mn3 111.9(3)
C1 N1 C5 119.0(5)
C1 N1 Mn1 126.9(4)
C5 N1 Mn1 114.1(4)
C6 N2 O1 121.4(4)
C6 N2 Mn1 117.6(4)
O1 N2 Mn1 121.0(3)
N12 O11 Mn1 111.7(3)
C11 N11 C15 119.7(4)
C11 N11 Mn2 127.3(3)
C15 N11 Mn2 113.0(3)
C16 N12 O11 121.6(4)
C16 N12 Mn2 117.8(3)
O11 N12 Mn2 120.5(3)
N22 O21 Mn2 111.6(3)
C21 N21 C25 119.1(5)
C21 N21 Mn3 127.0(4)
C25 N21 Mn3 113.7(3)
C26 N22 O21 119.8(4)
C26 N22 Mn3 117.8(3)
O21 N22 Mn3 122.2(3)
C31 O31 Mn1 130.2(3)
C31 O32 Mn2 130.0(3)
C41 O41 Mn1 131.7(3)
C41 O42 Mn3 129.5(3)
C51 O51 Mn2 130.6(3)
C51 O52 Mn3 131.3(3)
Mn3 O61 Mn1 117.43(15)
Mn3 O61 Mn2 118.49(16)
Mn1 O61 Mn2 117.24(16)
N1 C1 C2 123.6(6)
N1 C1 H1 118.2
C2 C1 H1 118.2
C1 C2 C3 117.3(7)
C1 C2 H2 121.3
C3 C2 H2 121.3
C2 C3 C4 121.1(7)
C2 C3 H3 119.4
C4 C3 H3 119.4
C5 C4 C3 118.8(7)
C5 C4 H4 120.6
C3 C4 H4 120.6
N1 C5 C4 120.1(6)
N1 C5 C6 115.2(5)
C4 C5 C6 124.7(6)
N2 C6 C5 114.0(5)
N2 C6 C7 121.1(5)
C5 C6 C7 124.9(5)
C6 C7 H7A 109.5
C6 C7 H7B 109.5
H7A C7 H7B 109.5
C6 C7 H7C 109.5
H7A C7 H7C 109.5
H7B C7 H7C 109.5
N11 C11 C12 123.2(5)
N11 C11 H11 118.4
C12 C11 H11 118.4
C11 C12 C13 117.9(5)
C11 C12 H12 121.0
C13 C12 H12 121.0
C12 C13 C14 120.4(5)
C12 C13 H13 119.8
C14 C13 H13 119.8
C13 C14 C15 119.2(5)
C13 C14 H14 120.4
C15 C14 H14 120.4
N11 C15 C14 119.6(5)
N11 C15 C16 116.3(4)
C14 C15 C16 124.0(5)
N12 C16 C15 113.8(4)
N12 C16 C17 122.6(5)
C15 C16 C17 123.6(5)
C16 C17 H17A 109.5
C16 C17 H17B 109.5
H17A C17 H17B 109.5
C16 C17 H17C 109.5
H17A C17 H17C 109.5
H17B C17 H17C 109.5
N21 C21 C22 122.4(6)
N21 C21 H21 118.8
C22 C21 H21 118.8
C23 C22 C21 117.1(6)
C23 C22 H22 121.4
C21 C22 H22 121.4
C22 C23 C24 122.7(6)
C22 C23 H23 118.6
C24 C23 H23 118.6
C23 C24 C25 117.1(6)
C23 C24 H24 121.5
C25 C24 H24 121.5
N21 C25 C24 121.4(5)
N21 C25 C26 115.5(4)
C24 C25 C26 123.1(5)
N22 C26 C25 113.5(4)
N22 C26 C27 122.0(5)
C25 C26 C27 124.5(4)
C26 C27 H27A 109.5
C26 C27 H27B 109.5
H27A C27 H27B 109.5
C26 C27 H27C 109.5
H27A C27 H27C 109.5
H27B C27 H27C 109.5
O32 C31 O31 124.9(4)
O32 C31 C32 118.8(4)
O31 C31 C32 116.3(4)
C33 C32 C37 118.8(5)
C33 C32 C31 120.4(4)
C37 C32 C31 120.7(4)
C32 C33 C34 120.7(5)
C32 C33 H33 119.6
C34 C33 H33 119.6
C33 C34 C35 119.8(6)
C33 C34 H34 120.1
C35 C34 H34 120.1
C36 C35 C34 120.1(5)
C36 C35 H35 120.0
C34 C35 H35 120.0
C35 C36 C37 119.5(5)
C35 C36 H36 120.3
C37 C36 H36 120.3
C32 C37 C36 121.0(5)
C32 C37 H37 119.5
C36 C37 H37 119.5
O41 C41 O42 124.7(5)
O41 C41 C42 119.1(5)
O42 C41 C42 116.2(5)
C47 C42 C43 119.7(5)
C47 C42 C41 118.5(5)
C43 C42 C41 121.8(5)
C42 C43 C44 119.5(6)
C42 C43 H43 120.3
C44 C43 H43 120.3
C45 C44 C43 121.8(7)
C45 C44 H44 119.1
C43 C44 H44 119.1
C44 C45 C46 119.6(6)
C44 C45 H45 120.2
C46 C45 H45 120.2
C45 C46 C47 119.6(6)
C45 C46 H46 120.2
C47 C46 H46 120.2
C42 C47 C46 119.6(6)
C42 C47 H47 120.2
C46 C47 H47 120.2
O52 C51 O51 124.7(4)
O52 C51 C52 118.6(4)
O51 C51 C52 116.7(4)
C53 C52 C57 119.6(4)
C53 C52 C51 120.4(4)
C57 C52 C51 120.0(4)
C52 C53 C54 120.1(5)
C52 C53 H53 119.9
C54 C53 H53 119.9
C55 C54 C53 120.2(5)
C55 C54 H54 119.9
C53 C54 H54 119.9
C56 C55 C54 119.7(5)
C56 C55 H55 120.2
C54 C55 H55 120.2
C55 C56 C57 121.6(6)
C55 C56 H56 119.2
C57 C56 H56 119.2
C56 C57 C52 118.7(6)
C56 C57 H57 120.7
C52 C57 H57 120.7
O81 Cl1 O83 116.6(15)
O81 Cl1 O84 110.3(14)
O83 Cl1 O84 109.2(15)
O81 Cl1 O74 172.7(16)
O83 Cl1 O74 69.0(15)
O84 Cl1 O74 70.5(17)
O81 Cl1 O82 106.4(14)
O83 Cl1 O82 107.8(13)
O84 Cl1 O82 106.0(14)
O74 Cl1 O82 66.7(15)
O81 Cl1 O71 66.9(15)
O83 Cl1 O71 130.4(17)
O84 Cl1 O71 43.4(16)
O74 Cl1 O71 113.6(13)
O82 Cl1 O71 118.7(15)
O81 Cl1 O73 59.8(15)
O83 Cl1 O73 112.0(17)
O84 Cl1 O73 137.2(17)
O74 Cl1 O73 114.4(12)
O82 Cl1 O73 50.1(12)
O71 Cl1 O73 110.7(12)
O81 Cl1 O72 77.1(13)
O83 Cl1 O72 42.0(13)
O84 Cl1 O72 113.3(16)
O74 Cl1 O72 109.4(12)
O82 Cl1 O72 136.5(15)
O71 Cl1 O72 102.8(8)
O73 Cl1 O72 104.9(11)
O84 O71 Cl1 65.6(13)
O84 O71 O81 119.5(19)
Cl1 O71 O81 53.9(9)
O83 O72 Cl1 60.1(13)
O83 O72 O81 104.5(18)
Cl1 O72 O81 46.7(8)
O82 O73 O81 113(2)
O82 O73 Cl1 61.5(14)
O81 O73 Cl1 55.2(12)
Cl1 O74 O82 56.8(11)
Cl1 O74 O83 54.5(10)
O82 O74 O83 92.1(17)
Cl1 O74 O84 54.2(11)
O82 O74 O84 90.0(17)
O83 O74 O84 89.8(16)
Cl1 O81 O73 65.0(13)
Cl1 O81 O71 59.2(12)
O73 O81 O71 108.8(19)
Cl1 O81 O72 56.2(10)
O73 O81 O72 95.4(17)
O71 O81 O72 87.7(16)
O73 O82 Cl1 68.4(13)
O73 O82 O74 122(2)
Cl1 O82 O74 56.4(11)
O72 O83 Cl1 77.9(15)
O72 O83 O74 132(2)
Cl1 O83 O74 56.5(12)
O71 O84 Cl1 71.0(16)
O71 O84 O74 126(2)
Cl1 O84 O74 55.3(12)

loop_
_geom_bond_atom_site_label_1
_geom_bond_atom_site_label_2
_geom_bond_distance
Mn1 O61 1.880(3)
Mn1 O31 1.940(3)
Mn1 N2 2.006(4)
Mn1 N1 2.021(4)
Mn1 O11 2.180(4)
Mn1 O41 2.190(4)
Mn1 Mn3 3.1997(18)
Mn1 Mn2 3.2118(16)
Mn2 O61 1.882(3)
Mn2 O51 1.926(3)
Mn2 N12 2.020(4)
Mn2 N11 2.049(4)
Mn2 O21 2.165(3)
Mn2 O32 2.217(3)
Mn2 Mn3 3.2194(15)
Mn3 O61 1.864(3)
Mn3 O42 1.944(4)
Mn3 N22 2.010(4)
Mn3 N21 2.028(4)
Mn3 O1 2.180(3)
Mn3 O52 2.234(3)
O1 N2 1.307(5)
N1 C1 1.345(7)
N1 C5 1.366(7)
N2 C6 1.307(7)
O11 N12 1.325(5)
N11 C11 1.329(6)
N11 C15 1.364(6)
N12 C16 1.302(6)
O21 N22 1.322(5)
N21 C21 1.321(7)
N21 C25 1.370(7)
N22 C26 1.312(6)
O31 C31 1.275(6)
O32 C31 1.262(6)
O41 C41 1.246(6)
O42 C41 1.300(6)
O51 C51 1.286(5)
O52 C51 1.250(6)
C1 C2 1.362(9)
C1 H1 0.9300
C2 C3 1.365(11)
C2 H2 0.9300
C3 C4 1.393(11)
C3 H3 0.9300
C4 C5 1.377(8)
C4 H4 0.9300
C5 C6 1.450(8)
C6 C7 1.500(8)
C7 H7A 0.9600
C7 H7B 0.9600
C7 H7C 0.9600
C11 C12 1.371(7)
C11 H11 0.9300
C12 C13 1.372(8)
C12 H12 0.9300
C13 C14 1.378(8)
C13 H13 0.9300
C14 C15 1.397(7)
C14 H14 0.9300
C15 C16 1.441(7)
C16 C17 1.501(7)
C17 H17A 0.9600
C17 H17B 0.9600
C17 H17C 0.9600
C21 C22 1.398(8)
C21 H21 0.9300
C22 C23 1.357(10)
C22 H22 0.9300
C23 C24 1.367(9)
C23 H23 0.9300
C24 C25 1.392(7)
C24 H24 0.9300
C25 C26 1.465(7)
C26 C27 1.480(7)
C27 H27A 0.9600
C27 H27B 0.9600
C27 H27C 0.9600
C31 C32 1.494(7)
C32 C33 1.381(7)
C32 C37 1.387(7)
C33 C34 1.391(7)
C33 H33 0.9300
C34 C35 1.393(8)
C34 H34 0.9300
C35 C36 1.375(9)
C35 H35 0.9300
C36 C37 1.398(8)
C36 H36 0.9300
C37 H37 0.9300
C41 C42 1.500(7)
C42 C47 1.371(8)
C42 C43 1.385(7)
C43 C44 1.386(8)
C43 H43 0.9300
C44 C45 1.339(9)
C44 H44 0.9300
C45 C46 1.386(10)
C45 H45 0.9300
C46 C47 1.413(9)
C46 H46 0.9300
C47 H47 0.9300
C51 C52 1.482(6)
C52 C53 1.382(7)
C52 C57 1.399(7)
C53 C54 1.389(7)
C53 H53 0.9300
C54 C55 1.375(9)
C54 H54 0.9300
C55 C56 1.362(9)
C55 H55 0.9300
C56 C57 1.389(7)
C56 H56 0.9300
C57 H57 0.9300
Cl1 O81 1.288(17)
Cl1 O83 1.304(18)
Cl1 O84 1.317(17)
Cl1 O74 1.335(15)
Cl1 O82 1.341(17)
Cl1 O71 1.368(10)
Cl1 O73 1.420(16)
Cl1 O72 1.471(12)
O71 O84 0.99(4)
O71 O81 1.47(3)
O72 O83 1.01(3)
O72 O81 1.73(3)
O73 O82 1.17(3)
O73 O81 1.35(3)
O74 O82 1.47(3)
O74 O83 1.50(3)
O74 O84 1.53(3)
